data_7015694
loop_
_publ_author_name
'Lang, Thomas'
'Graf, Ernest'
'Kyritsakas, Nathalie'
'Hosseini, Mir Wais'

_publ_section_title
;
 Open and closed states of a porphyrin based molecular turnstile.
;
_journal_issue 14
_journal_name_full 'Dalton transactions (Cambridge, England : 2003)'
_journal_page_first 3517
_journal_page_last 3523
_journal_paper_doi 10.1039/c1dt00004g
_journal_volume 40
_journal_year 2011
_chemical_formula_moiety 'C44 H24 Cl2 N8 Sn'
_chemical_formula_sum 'C44 H24 Cl2 N8 Sn'
_chemical_formula_weight 854.30
_chemical_name_systematic
;

?

;
_space_group_IT_number 52
_symmetry_cell_setting orthorhombic
_symmetry_space_group_name_Hall '-P 2a 2bc'
_symmetry_space_group_name_H-M 'P n n a'
_atom_sites_solution_hydrogens geom
_atom_sites_solution_primary direct
_atom_sites_solution_secondary difmap
_audit_creation_method SHELXL-97
_cell_angle_alpha 90.00
_cell_angle_beta 90.00
_cell_angle_gamma 90.00
_cell_formula_units_Z 4
_cell_length_a 28.3515(17)
_cell_length_b 14.9001(9)
_cell_length_c 12.9781(8)
_cell_measurement_reflns_used 4827
_cell_measurement_temperature 173(2)
_cell_measurement_theta_max 22.43
_cell_measurement_theta_min 2.53
_cell_volume 5482.5(6)
_computing_cell_refinement 'Bruker SMART'
_computing_data_collection 'Bruker SMART'
_computing_data_reduction 'Bruker SAINT'
_computing_molecular_graphics 'Bruker SHELXTL'
_computing_publication_material 'Bruker SHELXTL'
_computing_structure_refinement 'SHELXL-97 (Sheldrick, 1997)'
_computing_structure_solution 'SHELXS-97 (Sheldrick, 1990)'
_diffrn_ambient_temperature 173(2)
_diffrn_measured_fraction_theta_full 0.992
_diffrn_measured_fraction_theta_max 0.992
_diffrn_measurement_device_type 'CCD area detector'
_diffrn_measurement_method 'phi and omega scans'
_diffrn_radiation_monochromator graphite
_diffrn_radiation_source 'fine-focus sealed tube'
_diffrn_radiation_type MoK\a
_diffrn_radiation_wavelength 0.71073
_diffrn_reflns_av_R_equivalents 0.0514
_diffrn_reflns_av_sigmaI/netI 0.0617
_diffrn_reflns_limit_h_max 36
_diffrn_reflns_limit_h_min 0
_diffrn_reflns_limit_k_max 19
_diffrn_reflns_limit_k_min 0
_diffrn_reflns_limit_l_max 16
_diffrn_reflns_limit_l_min 0
_diffrn_reflns_number 60675
_diffrn_reflns_theta_full 27.71
_diffrn_reflns_theta_max 27.71
_diffrn_reflns_theta_min 1.44
_exptl_absorpt_coefficient_mu 0.594
_exptl_absorpt_correction_T_max 0.9652
_exptl_absorpt_correction_T_min 0.9430
_exptl_absorpt_correction_type multi-scan
_exptl_absorpt_process_details sadabs
_exptl_crystal_colour purple
_exptl_crystal_density_diffrn 1.035
_exptl_crystal_density_meas ?
_exptl_crystal_density_method 'not measured'
_exptl_crystal_description prism
_exptl_crystal_F_000 1712
_exptl_crystal_size_max 0.10
_exptl_crystal_size_mid 0.08
_exptl_crystal_size_min 0.06
_platon_squeeze_details
;
;
_refine_diff_density_max 1.499
_refine_diff_density_min -0.594
_refine_diff_density_rms 0.171
_refine_ls_extinction_method none
_refine_ls_goodness_of_fit_ref 1.033
_refine_ls_hydrogen_treatment constr
_refine_ls_matrix_type full
_refine_ls_number_parameters 250
_refine_ls_number_reflns 6384
_refine_ls_number_restraints 0
_refine_ls_restrained_S_all 1.033
_refine_ls_R_factor_all 0.1372
_refine_ls_R_factor_gt 0.0775
_refine_ls_shift/su_max 0.000
_refine_ls_shift/su_mean 0.000
_refine_ls_structure_factor_coef Fsqd
_refine_ls_weighting_details 'calc w=1/[\s^2^(Fo^2^)+(0.0846P)^2^+0.0000P] where P=(Fo^2^+2Fc^2^)/3'
_refine_ls_weighting_scheme calc
_refine_ls_wR_factor_gt 0.1938
_refine_ls_wR_factor_ref 0.2069
_reflns_number_gt 2513
_reflns_number_total 6384
_reflns_threshold_expression >2sigma(I)
_cod_data_source_file c1dt00004g.txt
_cod_data_source_block e1377c
_cod_depositor_comments
;
The following automatic conversions were performed:
'_symmetry_cell_setting' value 'Orthorhombic' changed to 'orthorhombic'
according to '/home/saulius/struct/CIF-dictionaries/cif_core.dic'
dictionary named 'cif_core.dic' version 2.4.1 from 2010-06-29.

Automatic conversion script
Id: cif_fix_enum 1555 2011-01-17 13:19:09Z saulius 

The following automatic conversions were performed:

'_exptl_crystal_density_meas' value 'none' was changed to '?' - the
value is perceived as not measured.

Automatic conversion script
Id: cif_fix_values 3008 2015-01-20 13:52:24Z robertas 
;
_cod_original_sg_symbol_H-M Pnna
_cod_database_code 7015694

loop_
_symmetry_equiv_pos_as_xyz
'x, y, z'
'-x+1/2, -y, z'
'-x+1/2, y+1/2, -z+1/2'
'x, -y+1/2, -z+1/2'
'-x, -y, -z'
'x-1/2, y, -z'
'x-1/2, -y-1/2, z-1/2'
'-x, y-1/2, z-1/2'

loop_
_atom_site_label
_atom_site_type_symbol
_atom_site_fract_x
_atom_site_fract_y
_atom_site_fract_z
_atom_site_U_iso_or_equiv
_atom_site_adp_type
_atom_site_occupancy
_atom_site_symmetry_multiplicity
_atom_site_calc_flag
_atom_site_refinement_flags
_atom_site_disorder_assembly
_atom_site_disorder_group
Sn1 Sn 1.0000 1.0000 1.0000 0.0746(3) Uani 1 2 d S . .
Cl1 Cl 0.95409(8) 0.99520(11) 1.1575(2) 0.1343(8) Uani 1 1 d . . .
N1 N 0.94727(14) 0.9261(2) 0.9260(4) 0.0714(13) Uani 1 1 d . . .
N2 N 0.96622(15) 1.1189(2) 0.9559(4) 0.0798(14) Uani 1 1 d . . .
C1 C 0.94474(18) 0.8336(3) 0.9224(5) 0.0697(16) Uani 1 1 d . . .
C2 C 0.90116(19) 0.8120(3) 0.8701(5) 0.0793(18) Uani 1 1 d . . .
H2 H 0.8894 0.7533 0.8573 0.095 Uiso 1 1 calc R . .
C3 C 0.88031(19) 0.8887(3) 0.8429(5) 0.0790(18) Uani 1 1 d . . .
H3 H 0.8513 0.8936 0.8065 0.095 Uiso 1 1 calc R . .
C4 C 0.90801(18) 0.9609(3) 0.8764(5) 0.0707(16) Uani 1 1 d . . .
C5 C 0.89704(18) 1.0545(3) 0.8677(5) 0.0727(16) Uani 1 1 d . . .
C6 C 0.92484(19) 1.1252(3) 0.9064(5) 0.0744(17) Uani 1 1 d . . .
C7 C 0.91491(19) 1.2195(3) 0.8902(5) 0.0876(19) Uani 1 1 d . . .
H7 H 0.8890 1.2433 0.8529 0.105 Uiso 1 1 calc R . .
C8 C 0.94925(19) 1.2680(3) 0.9378(5) 0.093(2) Uani 1 1 d . . .
H8 H 0.9510 1.3315 0.9423 0.112 Uiso 1 1 calc R . .
C9 C 0.9826(2) 1.2046(3) 0.9802(5) 0.0736(18) Uani 1 1 d . . .
C10 C 0.97599(18) 0.7742(3) 0.9678(5) 0.0693(17) Uani 1 1 d . . .
C11 C 0.85265(17) 1.0765(3) 0.8092(5) 0.0586(14) Uani 1 1 d . . .
C12 C 0.8130(2) 1.1003(5) 0.8668(6) 0.112(2) Uani 1 1 d . . .
H12 H 0.8141 1.0994 0.9399 0.135 Uiso 1 1 calc R . .
C13 C 0.7715(2) 1.1255(4) 0.8155(6) 0.091(2) Uani 1 1 d . . .
H13 H 0.7452 1.1457 0.8544 0.109 Uiso 1 1 calc R . .
C14 C 0.76855(19) 1.1217(3) 0.7140(5) 0.0665(15) Uani 1 1 d . . .
C15 C 0.8074(2) 1.0964(4) 0.6580(6) 0.092(2) Uani 1 1 d . . .
H15 H 0.8056 1.0935 0.5850 0.111 Uiso 1 1 calc R . .
C16 C 0.8491(2) 1.0752(3) 0.7070(5) 0.0743(16) Uani 1 1 d . . .
H16 H 0.8759 1.0593 0.6669 0.089 Uiso 1 1 calc R . .
C17 C 0.7245(2) 1.1462(4) 0.6648(5) 0.0877(19) Uani 1 1 d . . .
N3 N 0.6905(2) 1.1639(4) 0.6257(5) 0.129(2) Uani 1 1 d . . .
C18 C 0.96537(19) 0.6770(3) 0.9549(5) 0.0755(17) Uani 1 1 d . . .
C19 C 0.9773(2) 0.6287(3) 0.8748(6) 0.097(2) Uani 1 1 d . . .
H19 H 0.9938 0.6562 0.8195 0.116 Uiso 1 1 calc R . .
C20 C 0.9660(3) 0.5355(4) 0.8690(7) 0.112(3) Uani 1 1 d . . .
H20 H 0.9762 0.5025 0.8105 0.134 Uiso 1 1 calc R . .
N4 N 0.9427(2) 0.4942(3) 0.9391(7) 0.111(2) Uani 1 1 d . . .
C21 C 0.9314(3) 0.5405(4) 1.0191(9) 0.150(4) Uani 1 1 d . . .
H21 H 0.9154 0.5108 1.0737 0.181 Uiso 1 1 calc R . .
C22 C 0.9414(3) 0.6327(4) 1.0303(7) 0.129(3) Uani 1 1 d . . .
H22 H 0.9315 0.6638 1.0903 0.154 Uiso 1 1 calc R . .

loop_
_atom_site_aniso_label
_atom_site_aniso_U_11
_atom_site_aniso_U_22
_atom_site_aniso_U_33
_atom_site_aniso_U_23
_atom_site_aniso_U_13
_atom_site_aniso_U_12
Sn1 0.0478(3) 0.0229(2) 0.1532(6) -0.0033(3) -0.0150(3) -0.0019(2)
Cl1 0.1113(16) 0.0884(13) 0.203(2) -0.0045(13) -0.0162(16) -0.0081(10)
N1 0.048(3) 0.0275(19) 0.139(4) -0.005(2) -0.015(3) -0.0013(18)
N2 0.051(3) 0.0215(18) 0.167(4) 0.008(2) -0.018(3) -0.0010(18)
C1 0.057(4) 0.036(2) 0.116(5) -0.004(3) -0.002(3) -0.003(2)
C2 0.061(4) 0.032(2) 0.145(6) -0.014(3) -0.017(4) 0.006(2)
C3 0.057(3) 0.038(3) 0.142(5) -0.026(3) -0.025(3) 0.000(2)
C4 0.057(3) 0.028(2) 0.127(5) 0.010(3) -0.010(3) 0.002(2)
C5 0.050(3) 0.033(2) 0.135(5) -0.006(3) 0.001(3) -0.003(2)
C6 0.051(3) 0.027(2) 0.146(5) 0.000(3) -0.018(3) 0.002(2)
C7 0.056(3) 0.035(3) 0.171(6) -0.007(3) -0.019(4) 0.007(2)
C8 0.061(4) 0.023(2) 0.196(7) 0.002(3) -0.028(4) 0.002(2)
C9 0.055(3) 0.029(2) 0.136(6) -0.006(3) -0.005(3) 0.005(2)
C10 0.040(3) 0.030(2) 0.138(5) 0.002(3) -0.013(3) 0.000(2)
C11 0.040(3) 0.023(2) 0.113(5) 0.000(3) -0.003(3) -0.0002(19)
C12 0.068(5) 0.120(6) 0.148(7) 0.019(5) -0.001(5) 0.009(4)
C13 0.045(4) 0.104(5) 0.123(6) 0.015(5) 0.002(4) 0.017(3)
C14 0.049(3) 0.048(3) 0.102(5) 0.014(3) -0.001(4) 0.002(2)
C15 0.055(4) 0.080(4) 0.142(6) 0.001(4) 0.002(4) 0.010(3)
C16 0.057(4) 0.061(3) 0.105(5) -0.005(3) -0.003(4) 0.016(3)
C17 0.068(4) 0.074(4) 0.121(6) 0.032(4) 0.000(4) 0.012(3)
N3 0.061(4) 0.122(5) 0.204(7) 0.058(4) -0.012(4) 0.030(3)
C18 0.054(3) 0.027(2) 0.146(5) -0.012(3) -0.012(4) 0.001(2)
C19 0.099(5) 0.031(3) 0.161(7) -0.001(3) -0.024(5) -0.002(3)
C20 0.114(6) 0.037(3) 0.185(8) -0.022(4) -0.044(6) 0.008(4)
N4 0.087(4) 0.024(3) 0.223(7) 0.004(3) -0.043(5) -0.014(2)
C21 0.120(7) 0.036(4) 0.295(12) -0.014(5) 0.028(7) -0.028(4)
C22 0.108(6) 0.039(3) 0.239(9) -0.021(4) 0.052(6) -0.025(3)

loop_
_atom_type_symbol
_atom_type_description
_atom_type_scat_dispersion_real
_atom_type_scat_dispersion_imag
_atom_type_scat_source
C C 0.0033 0.0016 'International Tables Vol C Tables 4.2.6.8 and 6.1.1.4'
N N 0.0061 0.0033 'International Tables Vol C Tables 4.2.6.8 and 6.1.1.4'
Sn Sn -0.6537 1.4246 'International Tables Vol C Tables 4.2.6.8 and 6.1.1.4'
H H 0.0000 0.0000 'International Tables Vol C Tables 4.2.6.8 and 6.1.1.4'
Cl Cl 0.1484 0.1585 'International Tables Vol C Tables 4.2.6.8 and 6.1.1.4'

loop_
_geom_angle_atom_site_label_1
_geom_angle_atom_site_label_2
_geom_angle_atom_site_label_3
_geom_angle
_geom_angle_site_symmetry_1
_geom_angle_site_symmetry_3
_geom_angle_publ_flag
N1 Sn1 N1 179.999(1) 5_777 . ?
N1 Sn1 N2 89.60(15) 5_777 5_777 ?
N1 Sn1 N2 90.40(15) . 5_777 ?
N1 Sn1 N2 90.40(15) 5_777 . ?
N1 Sn1 N2 89.60(15) . . ?
N2 Sn1 N2 180.0(2) 5_777 . ?
N1 Sn1 Cl1 89.30(14) 5_777 5_777 ?
N1 Sn1 Cl1 90.70(14) . 5_777 ?
N2 Sn1 Cl1 90.57(15) 5_777 5_777 ?
N2 Sn1 Cl1 89.43(15) . 5_777 ?
N1 Sn1 Cl1 90.70(14) 5_777 . ?
N1 Sn1 Cl1 89.30(14) . . ?
N2 Sn1 Cl1 89.43(15) 5_777 . ?
N2 Sn1 Cl1 90.57(15) . . ?
Cl1 Sn1 Cl1 179.999(1) 5_777 . ?
C1 N1 C4 108.4(4) . . ?
C1 N1 Sn1 125.3(4) . . ?
C4 N1 Sn1 126.2(3) . . ?
C6 N2 C9 109.6(4) . . ?
C6 N2 Sn1 126.2(3) . . ?
C9 N2 Sn1 124.1(4) . . ?
N1 C1 C10 126.2(5) . . ?
N1 C1 C2 106.4(4) . . ?
C10 C1 C2 127.2(4) . . ?
C3 C2 C1 108.2(4) . . ?
C3 C2 H2 125.9 . . ?
C1 C2 H2 125.9 . . ?
C2 C3 C4 109.1(5) . . ?
C2 C3 H3 125.5 . . ?
C4 C3 H3 125.5 . . ?
N1 C4 C3 107.9(4) . . ?
N1 C4 C5 125.1(4) . . ?
C3 C4 C5 126.9(5) . . ?
C6 C5 C4 125.3(5) . . ?
C6 C5 C11 119.0(4) . . ?
C4 C5 C11 115.7(4) . . ?
N2 C6 C5 127.4(4) . . ?
N2 C6 C7 107.9(4) . . ?
C5 C6 C7 124.4(5) . . ?
C8 C7 C6 108.0(5) . . ?
C8 C7 H7 126.0 . . ?
C6 C7 H7 126.0 . . ?
C7 C8 C9 107.1(4) . . ?
C7 C8 H8 126.4 . . ?
C9 C8 H8 126.4 . . ?
C10 C9 N2 126.8(4) 5_777 . ?
C10 C9 C8 126.1(4) 5_777 . ?
N2 C9 C8 107.1(5) . . ?
C1 C10 C9 127.0(4) . 5_777 ?
C1 C10 C18 116.4(5) . . ?
C9 C10 C18 116.5(4) 5_777 . ?
C16 C11 C12 118.5(6) . . ?
C16 C11 C5 124.2(5) . . ?
C12 C11 C5 117.3(6) . . ?
C11 C12 C13 119.4(7) . . ?
C11 C12 H12 120.3 . . ?
C13 C12 H12 120.3 . . ?
C14 C13 C12 120.9(7) . . ?
C14 C13 H13 119.5 . . ?
C12 C13 H13 119.5 . . ?
C13 C14 C15 119.2(6) . . ?
C13 C14 C17 118.9(6) . . ?
C15 C14 C17 121.9(6) . . ?
C14 C15 C16 120.5(7) . . ?
C14 C15 H15 119.8 . . ?
C16 C15 H15 119.8 . . ?
C11 C16 C15 121.4(6) . . ?
C11 C16 H16 119.3 . . ?
C15 C16 H16 119.3 . . ?
N3 C17 C14 178.8(8) . . ?
C19 C18 C22 115.7(5) . . ?
C19 C18 C10 124.9(6) . . ?
C22 C18 C10 119.4(6) . . ?
C18 C19 C20 121.2(7) . . ?
C18 C19 H19 119.4 . . ?
C20 C19 H19 119.4 . . ?
N4 C20 C19 123.0(7) . . ?
N4 C20 H20 118.5 . . ?
C19 C20 H20 118.5 . . ?
C20 N4 C21 116.3(6) . . ?
N4 C21 C22 123.7(8) . . ?
N4 C21 H21 118.1 . . ?
C22 C21 H21 118.1 . . ?
C18 C22 C21 119.9(7) . . ?
C18 C22 H22 120.0 . . ?
C21 C22 H22 120.0 . . ?

loop_
_geom_bond_atom_site_label_1
_geom_bond_atom_site_label_2
_geom_bond_distance
_geom_bond_site_symmetry_2
_geom_bond_publ_flag
Sn1 N1 2.090(4) 5_777 ?
Sn1 N1 2.090(4) . ?
Sn1 N2 2.094(4) 5_777 ?
Sn1 N2 2.094(4) . ?
Sn1 Cl1 2.425(3) 5_777 ?
Sn1 Cl1 2.425(3) . ?
N1 C1 1.381(5) . ?
N1 C4 1.386(6) . ?
N2 C6 1.341(6) . ?
N2 C9 1.395(6) . ?
C1 C10 1.384(7) . ?
C1 C2 1.446(7) . ?
C2 C3 1.335(6) . ?
C2 H2 0.9500 . ?
C3 C4 1.401(6) . ?
C3 H3 0.9500 . ?
C4 C5 1.433(6) . ?
C5 C6 1.409(6) . ?
C5 C11 1.506(7) . ?
C6 C7 1.448(6) . ?
C7 C8 1.360(7) . ?
C7 H7 0.9500 . ?
C8 C9 1.446(7) . ?
C8 H8 0.9500 . ?
C9 C10 1.390(8) 5_777 ?
C10 C9 1.390(8) 5_777 ?
C10 C18 1.489(6) . ?
C11 C16 1.330(7) . ?
C11 C12 1.395(8) . ?
C12 C13 1.403(8) . ?
C12 H12 0.9500 . ?
C13 C14 1.322(8) . ?
C13 H13 0.9500 . ?
C14 C15 1.373(8) . ?
C14 C17 1.449(8) . ?
C15 C16 1.380(7) . ?
C15 H15 0.9500 . ?
C16 H16 0.9500 . ?
C17 N3 1.122(7) . ?
C18 C19 1.308(8) . ?
C18 C22 1.362(8) . ?
C19 C20 1.428(7) . ?
C19 H19 0.9500 . ?
C20 N4 1.282(10) . ?
C20 H20 0.9500 . ?
N4 C21 1.286(11) . ?
C21 C22 1.411(8) . ?
C21 H21 0.9500 . ?
C22 H22 0.9500 . ?

loop_
_platon_squeeze_void_nr
_platon_squeeze_void_average_x
_platon_squeeze_void_average_y
_platon_squeeze_void_average_z
_platon_squeeze_void_volume
_platon_squeeze_void_count_electrons
1 0.250 0.721 -0.250 1166.4 336.1
2 0.750 0.718 0.250 1166.3 335.2
